data_2221066
loop_
_publ_author_name
'Badshah, Amir'
'Hasan, Aurangzeb'
'Barbar\'in, Cecilia R.'

_publ_section_title
;
 Ethyl
 4-(4-bromophenyl)-6-(4-ethoxyphenyl)-2-oxocyclohex-3-enecarboxylate
;
_journal_coeditor_code GK2184
_journal_issue 3
_journal_name_full 'Acta Crystallographica Section E'
_journal_page_first o467
_journal_paper_doi 10.1107/S1600536809003523
_journal_volume 65
_journal_year 2009
_chemical_formula_iupac 'C23 H23 Br O4'
_chemical_formula_moiety 'C23 H23 Br O4'
_chemical_formula_sum 'C23 H23 Br O4'
_chemical_formula_weight 443.32
_chemical_melting_point 400
_chemical_name_systematic
;
Ethyl 4-(4-bromophenyl)-6-(4-ethoxyphenyl)-2-oxocyclohex-3-enecarboxylate
;
_space_group_IT_number 14
_symmetry_cell_setting monoclinic
_symmetry_space_group_name_Hall '-P 2ybc'
_symmetry_space_group_name_H-M 'P 1 21/c 1'
_atom_sites_solution_hydrogens geom
_atom_sites_solution_primary direct
_atom_sites_solution_secondary difmap
_audit_creation_method SHELXL-97
_cell_angle_alpha 90.00
_cell_angle_beta 113.88(2)
_cell_angle_gamma 90.00
_cell_formula_units_Z 4
_cell_length_a 12.792(4)
_cell_length_b 14.537(4)
_cell_length_c 12.114(4)
_cell_measurement_reflns_used 91
_cell_measurement_temperature 298(2)
_cell_measurement_theta_max 12.346
_cell_measurement_theta_min 4.635
_cell_volume 2059.8(11)
_computing_cell_refinement 'XSCANS (Bruker, 1999)'
_computing_data_collection 'XSCANS (Bruker, 1999)'
_computing_data_reduction 'XSCANS (Bruker, 1999)'
_computing_molecular_graphics
;
SHELXTL-Plus (Sheldrick, 2008) and Mercury (Macrae <i>et al.</i>,
2006)
;
_computing_publication_material 'SHELXTL-Plus (Sheldrick, 2008)'
_computing_structure_refinement 'SHELXTL-Plus (Sheldrick, 2008)'
_computing_structure_solution 'SHELXTL-Plus (Sheldrick, 2008)'
_diffrn_ambient_temperature 298(2)
_diffrn_measured_fraction_theta_full 0.999
_diffrn_measured_fraction_theta_max 0.999
_diffrn_measurement_device_type 'Bruker P4'
_diffrn_measurement_method \w
_diffrn_radiation_monochromator graphite
_diffrn_radiation_source 'fine-focus sealed tube'
_diffrn_radiation_type MoK\a
_diffrn_radiation_wavelength 0.71073
_diffrn_reflns_av_R_equivalents 0.0544
_diffrn_reflns_av_sigmaI/netI 0.0586
_diffrn_reflns_limit_h_max 15
_diffrn_reflns_limit_h_min -14
_diffrn_reflns_limit_k_max 17
_diffrn_reflns_limit_k_min -1
_diffrn_reflns_limit_l_max 14
_diffrn_reflns_limit_l_min -14
_diffrn_reflns_number 7765
_diffrn_reflns_theta_full 25.00
_diffrn_reflns_theta_max 25.00
_diffrn_reflns_theta_min 2.23
_diffrn_standards_decay_% 6.41
_diffrn_standards_interval_count 97
_diffrn_standards_number 3
_exptl_absorpt_coefficient_mu 2.021
_exptl_absorpt_correction_T_max 0.9409
_exptl_absorpt_correction_T_min 0.2456
_exptl_absorpt_correction_type gaussian
_exptl_absorpt_process_details '(XSCANS; Bruker, 1999)'
_exptl_crystal_colour colourless
_exptl_crystal_density_diffrn 1.430
_exptl_crystal_density_method 'not measured'
_exptl_crystal_description plate
_exptl_crystal_F_000 912
_exptl_crystal_size_max 0.50
_exptl_crystal_size_mid 0.50
_exptl_crystal_size_min 0.08
_refine_diff_density_max 0.444
_refine_diff_density_min -0.410
_refine_ls_extinction_coef 0.0050(10)
_refine_ls_extinction_expression Fc^*^=kFc[1+0.001xFc^2^\l^3^/sin(2\q)]^-1/4^
_refine_ls_extinction_method 'SHELXTL-Plus (Sheldrick, 2008)'
_refine_ls_goodness_of_fit_ref 1.014
_refine_ls_hydrogen_treatment constr
_refine_ls_matrix_type full
_refine_ls_number_parameters 254
_refine_ls_number_reflns 3630
_refine_ls_number_restraints 0
_refine_ls_restrained_S_all 1.014
_refine_ls_R_factor_all 0.1074
_refine_ls_R_factor_gt 0.0593
_refine_ls_shift/su_max 0.000
_refine_ls_shift/su_mean 0.000
_refine_ls_structure_factor_coef Fsqd
_refine_ls_weighting_details 'calc w=1/[\s^2^(Fo^2^)+(0.0744P)^2^+1.4731P] where P=(Fo^2^+2Fc^2^)/3'
_refine_ls_weighting_scheme calc
_refine_ls_wR_factor_gt 0.1460
_refine_ls_wR_factor_ref 0.1751
_reflns_number_gt 2088
_reflns_number_total 3630
_reflns_threshold_expression I>2\s(I)
_cod_data_source_file gk2184.cif
_cod_data_source_block I
_cod_original_sg_symbol_H-M 'P 21/c'
_cod_database_code 2221066
_cod_database_fobs_code 2221066

loop_
_symmetry_equiv_pos_as_xyz
'x, y, z'
'-x, y+1/2, -z+1/2'
'-x, -y, -z'
'x, -y-1/2, z-1/2'

loop_
_atom_site_type_symbol
_atom_site_label
_atom_site_fract_x
_atom_site_fract_y
_atom_site_fract_z
_atom_site_U_iso_or_equiv
_atom_site_adp_type
_atom_site_calc_flag
_atom_site_refinement_flags
_atom_site_occupancy
_atom_site_disorder_assembly
_atom_site_disorder_group
Br Br1 0.12714(6) 0.10565(5) 1.01969(7) 0.1061(4) Uani d . 1 . .
O O1 0.5590(3) 0.4373(2) 0.7177(4) 0.0864(11) Uani d . 1 . .
O O2 0.6752(4) 0.3470(3) 0.5468(4) 0.1049(13) Uani d . 1 . .
O O3 0.7863(4) 0.3351(3) 0.7398(4) 0.0901(11) Uani d . 1 . .
O O4 0.8559(3) -0.0461(2) 0.5587(3) 0.0662(9) Uani d . 1 . .
C C1 0.2279(4) 0.1456(4) 0.9511(5) 0.0673(13) Uani d . 1 . .
C C2 0.2177(5) 0.2318(4) 0.9038(5) 0.0777(15) Uani d . 1 . .
H H2A 0.1619 0.2715 0.9068 0.093 Uiso calc R 1 . .
C C3 0.2889(4) 0.2597(3) 0.8525(5) 0.0700(13) Uani d . 1 . .
H H3A 0.2809 0.3185 0.8200 0.084 Uiso calc R 1 . .
C C4 0.3099(4) 0.0866(3) 0.9484(5) 0.0687(13) Uani d . 1 . .
H H4A 0.3174 0.0281 0.9818 0.082 Uiso calc R 1 . .
C C5 0.3812(4) 0.1153(3) 0.8955(5) 0.0635(12) Uani d . 1 . .
H H5A 0.4362 0.0749 0.8922 0.076 Uiso calc R 1 . .
C C6 0.3739(4) 0.2020(3) 0.8474(4) 0.0534(11) Uani d . 1 . .
C C7 0.4524(4) 0.2326(3) 0.7936(4) 0.0523(10) Uani d . 1 . .
C C8 0.5179(4) 0.1615(3) 0.7592(4) 0.0591(12) Uani d . 1 . .
H H8A 0.5465 0.1162 0.8234 0.071 Uiso calc R 1 . .
H H8B 0.4660 0.1302 0.6871 0.071 Uiso calc R 1 . .
C C9 0.6161(5) 0.1980(3) 0.7360(6) 0.0819(16) Uani d . 1 . .
H H9A 0.6733 0.2120 0.8171 0.098 Uiso calc R 1 . .
C C10 0.4667(4) 0.3220(3) 0.7762(5) 0.0649(13) Uani d . 1 . .
H H10A 0.4249 0.3647 0.7988 0.078 Uiso calc R 1 . .
C C11 0.5422(4) 0.3557(3) 0.7250(5) 0.0664(13) Uani d . 1 . .
C C12 0.5970(5) 0.2855(3) 0.6760(6) 0.0923(19) Uani d . 1 . .
H H12A 0.5368 0.2717 0.5965 0.111 Uiso calc R 1 . .
C C13 0.6893(5) 0.3258(3) 0.6454(7) 0.0745(15) Uani d . 1 . .
C C14 0.8792(5) 0.3710(5) 0.7141(8) 0.122(3) Uani d . 1 . .
H H14A 0.9372 0.3963 0.7873 0.147 Uiso calc R 1 . .
H H14B 0.8510 0.4203 0.6554 0.147 Uiso calc R 1 . .
C C15 0.9299(8) 0.2991(7) 0.6667(11) 0.176(4) Uani d . 1 . .
H H15A 0.9915 0.3247 0.6506 0.264 Uiso calc R 1 . .
H H15B 0.8728 0.2748 0.5934 0.264 Uiso calc R 1 . .
H H15C 0.9587 0.2506 0.7251 0.264 Uiso calc R 1 . .
C C16 0.6757(5) 0.1277(3) 0.6896(5) 0.0666(13) Uani d . 1 . .
C C17 0.6243(4) 0.0920(4) 0.5765(6) 0.0792(15) Uani d . 1 . .
H H17A 0.5488 0.1082 0.5298 0.095 Uiso calc R 1 . .
C C18 0.6789(4) 0.0329(4) 0.5277(5) 0.0737(14) Uani d . 1 . .
H H18A 0.6411 0.0099 0.4499 0.088 Uiso calc R 1 . .
C C19 0.7853(5) 0.0997(3) 0.7578(5) 0.0791(15) Uani d . 1 . .
H H19A 0.8221 0.1205 0.8368 0.095 Uiso calc R 1 . .
C C20 0.8414(5) 0.0416(4) 0.7115(5) 0.0747(14) Uani d . 1 . .
H H20A 0.9160 0.0240 0.7593 0.090 Uiso calc R 1 . .
C C21 0.7896(4) 0.0092(3) 0.5964(4) 0.0574(11) Uani d . 1 . .
C C22 0.8162(5) -0.0624(4) 0.4328(5) 0.0775(14) Uani d . 1 . .
H H22A 0.7985 -0.0046 0.3891 0.093 Uiso calc R 1 . .
H H22B 0.7475 -0.0997 0.4051 0.093 Uiso calc R 1 . .
C C23 0.9080(5) -0.1110(4) 0.4114(6) 0.0858(17) Uani d . 1 . .
H H23A 0.8839 -0.1220 0.3265 0.129 Uiso calc R 1 . .
H H23B 0.9237 -0.1687 0.4536 0.129 Uiso calc R 1 . .
H H23C 0.9759 -0.0739 0.4402 0.129 Uiso calc R 1 . .

loop_
_atom_site_aniso_label
_atom_site_aniso_U_11
_atom_site_aniso_U_22
_atom_site_aniso_U_33
_atom_site_aniso_U_12
_atom_site_aniso_U_13
_atom_site_aniso_U_23
Br1 0.1224(6) 0.1085(6) 0.1275(7) -0.0075(4) 0.0918(5) -0.0037(4)
O1 0.107(3) 0.0405(19) 0.126(3) -0.0019(18) 0.061(2) 0.0037(19)
O2 0.105(3) 0.111(3) 0.100(3) -0.012(3) 0.042(3) 0.002(3)
O3 0.085(3) 0.084(3) 0.100(3) -0.009(2) 0.036(3) 0.000(2)
O4 0.068(2) 0.065(2) 0.072(2) 0.0053(16) 0.0340(18) -0.0070(17)
C1 0.076(3) 0.067(3) 0.072(3) -0.006(3) 0.043(3) -0.012(3)
C2 0.085(4) 0.072(4) 0.093(4) 0.016(3) 0.054(3) -0.005(3)
C3 0.080(3) 0.054(3) 0.086(4) 0.012(2) 0.044(3) 0.003(2)
C4 0.075(3) 0.051(3) 0.086(4) 0.000(2) 0.039(3) 0.001(2)
C5 0.062(3) 0.051(3) 0.084(4) 0.002(2) 0.037(3) -0.005(2)
C6 0.060(3) 0.041(2) 0.061(3) 0.004(2) 0.025(2) -0.005(2)
C7 0.057(3) 0.041(2) 0.058(3) 0.0010(19) 0.022(2) -0.003(2)
C8 0.065(3) 0.042(2) 0.078(3) -0.005(2) 0.037(3) -0.003(2)
C9 0.106(4) 0.048(3) 0.124(5) 0.007(3) 0.080(4) 0.005(3)
C10 0.067(3) 0.050(3) 0.083(4) 0.003(2) 0.036(3) -0.004(2)
C11 0.071(3) 0.047(3) 0.079(4) 0.000(2) 0.028(3) 0.000(2)
C12 0.111(4) 0.049(3) 0.153(6) -0.006(3) 0.091(4) 0.003(3)
C13 0.081(4) 0.052(3) 0.101(5) -0.010(3) 0.048(4) -0.006(3)
C14 0.065(4) 0.109(5) 0.189(8) -0.015(4) 0.046(5) -0.004(5)
C15 0.128(7) 0.185(9) 0.266(12) 0.007(7) 0.133(8) 0.023(9)
C16 0.089(4) 0.047(3) 0.082(4) -0.006(3) 0.053(3) -0.001(3)
C17 0.057(3) 0.084(4) 0.099(4) 0.010(3) 0.033(3) 0.003(3)
C18 0.061(3) 0.080(3) 0.079(4) -0.001(3) 0.027(3) -0.014(3)
C19 0.095(4) 0.074(3) 0.072(4) 0.018(3) 0.038(3) 0.002(3)
C20 0.073(3) 0.077(3) 0.068(4) 0.016(3) 0.022(3) -0.004(3)
C21 0.068(3) 0.049(2) 0.063(3) -0.002(2) 0.034(3) 0.001(2)
C22 0.081(3) 0.081(3) 0.079(4) -0.006(3) 0.041(3) -0.016(3)
C23 0.094(4) 0.090(4) 0.091(4) -0.013(3) 0.056(3) -0.027(3)

loop_
_atom_type_symbol
_atom_type_description
_atom_type_scat_dispersion_real
_atom_type_scat_dispersion_imag
_atom_type_scat_source
C C 0.0033 0.0016 'International Tables Vol C Tables 4.2.6.8 and 6.1.1.4'
H H 0.0000 0.0000 'International Tables Vol C Tables 4.2.6.8 and 6.1.1.4'
O O 0.0106 0.0060 'International Tables Vol C Tables 4.2.6.8 and 6.1.1.4'
Br Br -0.2901 2.4595 'International Tables Vol C Tables 4.2.6.8 and 6.1.1.4'

loop_
_geom_angle_atom_site_label_1
_geom_angle_atom_site_label_2
_geom_angle_atom_site_label_3
_geom_angle_site_symmetry_1
_geom_angle_site_symmetry_3
_geom_angle
_geom_angle_publ_flag
C13 O3 C14 . . 114.9(5) ?
C21 O4 C22 . . 117.1(4) ?
C2 C1 C4 . . 120.8(5) ?
C2 C1 Br1 . . 120.2(4) ?
C4 C1 Br1 . . 119.1(4) ?
C3 C2 C1 . . 120.0(5) ?
C3 C2 H2A . . 120.0 ?
C1 C2 H2A . . 120.0 ?
C2 C3 C6 . . 121.4(5) ?
C2 C3 H3A . . 119.3 ?
C6 C3 H3A . . 119.3 ?
C1 C4 C5 . . 118.8(5) ?
C1 C4 H4A . . 120.6 ?
C5 C4 H4A . . 120.6 ?
C4 C5 C6 . . 122.1(4) ?
C4 C5 H5A . . 119.0 ?
C6 C5 H5A . . 119.0 ?
C5 C6 C3 . . 117.0(4) ?
C5 C6 C7 . . 121.5(4) ?
C3 C6 C7 . . 121.5(4) ?
C10 C7 C6 . . 121.6(4) ?
C10 C7 C8 . . 120.0(4) ?
C6 C7 C8 . . 118.5(4) ?
C9 C8 C7 . . 114.7(4) ?
C9 C8 H8A . . 108.6 ?
C7 C8 H8A . . 108.6 ?
C9 C8 H8B . . 108.6 ?
C7 C8 H8B . . 108.6 ?
H8A C8 H8B . . 107.6 ?
C12 C9 C8 . . 115.2(4) ?
C12 C9 C16 . . 114.7(4) ?
C8 C9 C16 . . 114.8(4) ?
C12 C9 H9A . . 103.2 ?
C8 C9 H9A . . 103.2 ?
C16 C9 H9A . . 103.2 ?
C7 C10 C11 . . 124.0(4) ?
C7 C10 H10A . . 118.0 ?
C11 C10 H10A . . 118.0 ?
O1 C11 C10 . . 122.4(5) ?
O1 C11 C12 . . 121.0(4) ?
C10 C11 C12 . . 116.6(4) ?
C9 C12 C11 . . 114.6(5) ?
C9 C12 C13 . . 118.9(5) ?
C11 C12 C13 . . 112.1(4) ?
C9 C12 H12A . . 102.8 ?
C11 C12 H12A . . 102.8 ?
C13 C12 H12A . . 102.8 ?
O2 C13 O3 . . 124.1(5) ?
O2 C13 C12 . . 123.0(7) ?
O3 C13 C12 . . 112.9(6) ?
O3 C14 C15 . . 111.2(6) ?
O3 C14 H14A . . 109.4 ?
C15 C14 H14A . . 109.4 ?
O3 C14 H14B . . 109.4 ?
C15 C14 H14B . . 109.4 ?
H14A C14 H14B . . 108.0 ?
C14 C15 H15A . . 109.5 ?
C14 C15 H15B . . 109.5 ?
H15A C15 H15B . . 109.5 ?
C14 C15 H15C . . 109.5 ?
H15A C15 H15C . . 109.5 ?
H15B C15 H15C . . 109.5 ?
C17 C16 C19 . . 116.9(5) ?
C17 C16 C9 . . 121.4(5) ?
C19 C16 C9 . . 121.6(5) ?
C16 C17 C18 . . 123.1(5) ?
C16 C17 H17A . . 118.4 ?
C18 C17 H17A . . 118.4 ?
C21 C18 C17 . . 118.4(5) ?
C21 C18 H18A . . 120.8 ?
C17 C18 H18A . . 120.8 ?
C20 C19 C16 . . 121.1(5) ?
C20 C19 H19A . . 119.5 ?
C16 C19 H19A . . 119.5 ?
C21 C20 C19 . . 121.0(5) ?
C21 C20 H20A . . 119.5 ?
C19 C20 H20A . . 119.5 ?
C20 C21 C18 . . 119.4(4) ?
C20 C21 O4 . . 115.7(4) ?
C18 C21 O4 . . 124.9(4) ?
O4 C22 C23 . . 107.7(4) ?
O4 C22 H22A . . 110.2 ?
C23 C22 H22A . . 110.2 ?
O4 C22 H22B . . 110.2 ?
C23 C22 H22B . . 110.2 ?
H22A C22 H22B . . 108.5 ?
C22 C23 H23A . . 109.5 ?
C22 C23 H23B . . 109.5 ?
H23A C23 H23B . . 109.5 ?
C22 C23 H23C . . 109.5 ?
H23A C23 H23C . . 109.5 ?
H23B C23 H23C . . 109.5 ?

loop_
_geom_bond_atom_site_label_1
_geom_bond_atom_site_label_2
_geom_bond_site_symmetry_2
_geom_bond_distance
_geom_bond_publ_flag
Br1 C1 . 1.886(5) ?
O1 C11 . 1.216(6) ?
O2 C13 . 1.176(7) ?
O3 C13 . 1.311(7) ?
O3 C14 . 1.442(7) ?
O4 C21 . 1.374(5) ?
O4 C22 . 1.419(6) ?
C1 C2 . 1.361(7) ?
C1 C4 . 1.366(7) ?
C2 C3 . 1.357(7) ?
C2 H2A . 0.9300 ?
C3 C6 . 1.393(6) ?
C3 H3A . 0.9300 ?
C4 C5 . 1.375(7) ?
C4 H4A . 0.9300 ?
C5 C6 . 1.375(6) ?
C5 H5A . 0.9300 ?
C6 C7 . 1.470(6) ?
C7 C10 . 1.342(6) ?
C7 C8 . 1.492(6) ?
C8 C9 . 1.492(6) ?
C8 H8A . 0.9700 ?
C8 H8B . 0.9700 ?
C9 C12 . 1.436(7) ?
C9 C16 . 1.512(6) ?
C9 H9A . 0.9800 ?
C10 C11 . 1.429(7) ?
C10 H10A . 0.9300 ?
C11 C12 . 1.490(7) ?
C12 C13 . 1.493(7) ?
C12 H12A . 0.9800 ?
C14 C15 . 1.465(11) ?
C14 H14A . 0.9700 ?
C14 H14B . 0.9700 ?
C15 H15A . 0.9600 ?
C15 H15B . 0.9600 ?
C15 H15C . 0.9600 ?
C16 C17 . 1.360(8) ?
C16 C19 . 1.370(7) ?
C17 C18 . 1.382(7) ?
C17 H17A . 0.9300 ?
C18 C21 . 1.365(7) ?
C18 H18A . 0.9300 ?
C19 C20 . 1.366(7) ?
C19 H19A . 0.9300 ?
C20 C21 . 1.363(7) ?
C20 H20A . 0.9300 ?
C22 C23 . 1.480(7) ?
C22 H22A . 0.9700 ?
C22 H22B . 0.9700 ?
C23 H23A . 0.9600 ?
C23 H23B . 0.9600 ?
C23 H23C . 0.9600 ?

loop_
_geom_hbond_atom_site_label_D
_geom_hbond_atom_site_label_H
_geom_hbond_atom_site_label_A
_geom_hbond_site_symmetry_A
_geom_hbond_distance_DH
_geom_hbond_distance_HA
_geom_hbond_distance_DA
_geom_hbond_angle_DHA
_geom_hbond_publ_flag
C5 H5A O1 2_646 0.93 2.42 3.163(6) 137 y
C8 H8A O2 4_566 0.97 2.59 3.244(6) 125 y
C15 H15B O2 1_555 0.96 2.58 3.062(13) 111 y
C23 H23A Cg 3_665 0.96 2.90 3.741(6) 147 y

loop_
_geom_torsion_atom_site_label_1
_geom_torsion_atom_site_label_2
_geom_torsion_atom_site_label_3
_geom_torsion_atom_site_label_4
_geom_torsion_site_symmetry_1
_geom_torsion_site_symmetry_2
_geom_torsion_site_symmetry_3
_geom_torsion_site_symmetry_4
_geom_torsion
_geom_torsion_publ_flag
C4 C1 C2 C3 . . . . 0.5(9) ?
Br1 C1 C2 C3 . . . . -178.7(4) ?
C1 C2 C3 C6 . . . . -0.4(9) ?
C2 C1 C4 C5 . . . . -0.9(8) ?
Br1 C1 C4 C5 . . . . 178.3(4) ?
C1 C4 C5 C6 . . . . 1.2(8) ?
C4 C5 C6 C3 . . . . -1.2(7) ?
C4 C5 C6 C7 . . . . 178.6(4) ?
C2 C3 C6 C5 . . . . 0.7(8) ?
C2 C3 C6 C7 . . . . -179.0(5) ?
C5 C6 C7 C10 . . . . -162.0(5) ?
C3 C6 C7 C10 . . . . 17.7(7) ?
C5 C6 C7 C8 . . . . 17.5(6) ?
C3 C6 C7 C8 . . . . -162.8(5) ?
C10 C7 C8 C9 . . . . 14.6(7) ?
C6 C7 C8 C9 . . . . -164.8(4) ?
C7 C8 C9 C12 . . . . -37.7(7) ?
C7 C8 C9 C16 . . . . -174.4(5) ?
C6 C7 C10 C11 . . . . 179.6(4) ?
C8 C7 C10 C11 . . . . 0.2(8) ?
C7 C10 C11 O1 . . . . -175.0(5) ?
C7 C10 C11 C12 . . . . 7.3(8) ?
C8 C9 C12 C11 . . . . 45.5(8) ?
C16 C9 C12 C11 . . . . -177.8(5) ?
C8 C9 C12 C13 . . . . -178.0(5) ?
C16 C9 C12 C13 . . . . -41.2(9) ?
O1 C11 C12 C9 . . . . 152.0(6) ?
C10 C11 C12 C9 . . . . -30.2(8) ?
O1 C11 C12 C13 . . . . 12.5(8) ?
C10 C11 C12 C13 . . . . -169.7(5) ?
C14 O3 C13 O2 . . . . -2.3(8) ?
C14 O3 C13 C12 . . . . 178.0(5) ?
C9 C12 C13 O2 . . . . 123.8(7) ?
C11 C12 C13 O2 . . . . -98.6(7) ?
C9 C12 C13 O3 . . . . -56.5(7) ?
C11 C12 C13 O3 . . . . 81.1(6) ?
C13 O3 C14 C15 . . . . -79.5(8) ?
C12 C9 C16 C17 . . . . -66.9(7) ?
C8 C9 C16 C17 . . . . 70.0(7) ?
C12 C9 C16 C19 . . . . 110.6(6) ?
C8 C9 C16 C19 . . . . -112.4(6) ?
C19 C16 C17 C18 . . . . -2.6(8) ?
C9 C16 C17 C18 . . . . 175.1(5) ?
C16 C17 C18 C21 . . . . 0.1(8) ?
C17 C16 C19 C20 . . . . 2.8(8) ?
C9 C16 C19 C20 . . . . -174.8(5) ?
C16 C19 C20 C21 . . . . -0.6(8) ?
C19 C20 C21 C18 . . . . -2.0(8) ?
C19 C20 C21 O4 . . . . 177.9(4) ?
C17 C18 C21 C20 . . . . 2.2(7) ?
C17 C18 C21 O4 . . . . -177.6(4) ?
C22 O4 C21 C20 . . . . -164.8(4) ?
C22 O4 C21 C18 . . . . 15.0(6) ?
C21 O4 C22 C23 . . . . 171.5(4) ?
